data_4515795
loop_
_publ_author_name
'Ghorai, Debasish'
'Finger, Lars H.'
'Zanoni, Giuseppe'
'Ackermann, Lutz'

_publ_section_title
;
 Bimetallic Nickel Complexes for Aniline C--H Alkylations
;
_journal_issue 12
_journal_name_full 'ACS Catalysis'
_journal_page_first 11657
_journal_paper_doi 10.1021/acscatal.8b03770
_journal_volume 8
_journal_year 2018
_chemical_absolute_configuration ad
_chemical_formula_moiety 'C40 H32 N12 Ni2'
_chemical_formula_sum 'C40 H32 N12 Ni2'
_chemical_formula_weight 798.19
_space_group_crystal_system tetragonal
_space_group_IT_number 92
_space_group_name_Hall 'P 4abw 2nw'
_space_group_name_H-M_alt 'P 41 21 2'
_atom_sites_solution_hydrogens geom
_atom_sites_solution_primary dual
_audit_creation_date 2017-08-15
_audit_creation_method
;
Olex2 1.2
(compiled 2017.08.10 svn.r3458 for OlexSys, GUI svn.r5375)
;
_cell_angle_alpha 90
_cell_angle_beta 90
_cell_angle_gamma 90
_cell_formula_units_Z 4
_cell_length_a 11.3157(4)
_cell_length_b 11.3157(4)
_cell_length_c 31.5787(14)
_cell_measurement_reflns_used 7039
_cell_measurement_temperature 100
_cell_measurement_theta_max 28.15
_cell_measurement_theta_min 2.63
_cell_volume 4043.5(3)
_computing_cell_refinement 'SAINT V8.38A (?, 2016)'
_computing_data_reduction 'SAINT V8.38A (?, 2016)'
_computing_molecular_graphics 'Olex2 (Dolomanov et al., 2009)'
_computing_publication_material 'Olex2 (Dolomanov et al., 2009)'
_computing_structure_refinement 'XL (Sheldrick, 2008)'
_computing_structure_solution 'ShelXT (Sheldrick, 2015)'
_diffrn_ambient_temperature 99.97
_diffrn_measured_fraction_theta_full 0.994
_diffrn_measured_fraction_theta_max 0.996
_diffrn_measurement_device_type 'Bruker APEX-II CCD'
_diffrn_measurement_method '\f and \w scans'
_diffrn_radiation_type MoK\a
_diffrn_radiation_wavelength 0.71073
_diffrn_reflns_av_R_equivalents 0.0202
_diffrn_reflns_av_unetI/netI 0.0187
_diffrn_reflns_Laue_measured_fraction_full 0.994
_diffrn_reflns_Laue_measured_fraction_max 0.996
_diffrn_reflns_limit_h_max 15
_diffrn_reflns_limit_h_min -15
_diffrn_reflns_limit_k_max 15
_diffrn_reflns_limit_k_min -15
_diffrn_reflns_limit_l_max 43
_diffrn_reflns_limit_l_min -43
_diffrn_reflns_number 46762
_diffrn_reflns_point_group_measured_fraction_full 0.994
_diffrn_reflns_point_group_measured_fraction_max 0.996
_diffrn_reflns_theta_full 25.242
_diffrn_reflns_theta_max 29.572
_diffrn_reflns_theta_min 2.643
_diffrn_standards_number 0
_exptl_absorpt_coefficient_mu 0.975
_exptl_absorpt_correction_T_max 1.0000
_exptl_absorpt_correction_T_min 0.7724
_exptl_absorpt_correction_type numerical
_exptl_absorpt_process_details
'SADABS-2016/2 (Bruker,2016/2) was used for absorption correction. wR2(int) was 0.0744 before and 0.0541 after correction. The Ratio of minimum to maximum transmission is 0.7724. The \l/2 correction factor is Not present.'
_exptl_crystal_colour black
_exptl_crystal_colour_primary black
_exptl_crystal_density_diffrn 1.311
_exptl_crystal_description block
_exptl_crystal_F_000 1648
_exptl_crystal_size_max 0.341
_exptl_crystal_size_mid 0.255
_exptl_crystal_size_min 0.236
_refine_diff_density_max 0.322
_refine_diff_density_min -0.197
_refine_diff_density_rms 0.048
_refine_ls_abs_structure_details
;
 Flack x determined using 2282 quotients [(I+)-(I-)]/[(I+)+(I-)]
 (Parsons, Flack and Wagner, Acta Cryst. B69 (2013) 249-259).
;
_refine_ls_abs_structure_Flack 0.009(2)
_refine_ls_extinction_method none
_refine_ls_goodness_of_fit_ref 1.047
_refine_ls_hydrogen_treatment constr
_refine_ls_matrix_type full
_refine_ls_number_parameters 244
_refine_ls_number_reflns 5660
_refine_ls_number_restraints 0
_refine_ls_restrained_S_all 1.047
_refine_ls_R_factor_all 0.0200
_refine_ls_R_factor_gt 0.0196
_refine_ls_shift/su_max 0.001
_refine_ls_shift/su_mean 0.000
_refine_ls_structure_factor_coef Fsqd
_refine_ls_weighting_details 'w=1/[\s^2^(Fo^2^)+(0.0296P)^2^+1.0238P] where P=(Fo^2^+2Fc^2^)/3'
_refine_ls_weighting_scheme calc
_refine_ls_wR_factor_gt 0.0534
_refine_ls_wR_factor_ref 0.0536
_reflns_Friedel_coverage 0.706
_reflns_Friedel_fraction_full 0.994
_reflns_Friedel_fraction_max 0.996
_reflns_number_gt 5582
_reflns_number_total 5660
_reflns_threshold_expression 'I > 2\s(I)'
_cod_data_source_file cs8b03770_si_002.cif
_cod_data_source_block mo_0097_cg_0m_sq
_cod_depositor_comments
;

2021-12-16
Z value and formula fixed to values more according to usual
chemical conventions.                 miguel
;
_cod_original_formula_sum 'C80 H64 N24 Ni4'
_cod_original_formula_weight 1596.39
_cod_original_formula_moiety '2(C40 H32 N12 Ni2)'
_cod_original_formula_units_Z 2
_cod_database_code 4515795
_shelx_shelxl_version_number 2016/6
_shelx_space_group_comment
;
The symmetry employed for this shelxl refinement is uniquely defined
by the following loop, which should always be used as a source of
symmetry information in preference to the above space-group names.
They are only intended as comments.
;
_shelx_estimated_absorpt_t_max 0.803
_shelx_estimated_absorpt_t_min 0.732
_olex2_refinement_description
;
1. Fixed Uiso
 At 1.2 times of:
  All C(H) groups
2.a Aromatic/amide H refined with riding coordinates:
 C2(H2), C3(H3), C4(H4), C6(H6), C7(H7), C8(H8), C9(H9), C10(H10), C12(H12),
 C13(H13), C14(H14), C16(H16), C17(H17), C18(H18), C19(H19), C20(H20)
;
_olex2_submission_special_instructions 'No special instructions were received'

loop_
_space_group_symop_operation_xyz
'x, y, z'
'-x, -y, z+1/2'
'-y+1/2, x+1/2, z+1/4'
'y+1/2, -x+1/2, z+3/4'
'-x+1/2, y+1/2, -z+1/4'
'x+1/2, -y+1/2, -z+3/4'
'y, x, -z'
'-y, -x, -z+1/2'

loop_
_atom_site_label
_atom_site_type_symbol
_atom_site_fract_x
_atom_site_fract_y
_atom_site_fract_z
_atom_site_U_iso_or_equiv
_atom_site_adp_type
_atom_site_occupancy
_atom_site_site_symmetry_order
_atom_site_calc_flag
_atom_site_refinement_flags_posn
Ni1 Ni 0.60286(2) 0.53025(2) 0.46708(2) 0.00823(5) Uani 1 1 d .
N1 N 0.56277(12) 0.37568(11) 0.48392(4) 0.0117(2) Uani 1 1 d .
N2 N 0.54757(11) 0.44269(11) 0.55318(4) 0.0108(2) Uani 1 1 d .
N3 N 0.53623(13) 0.23571(12) 0.53735(5) 0.0158(3) Uani 1 1 d .
N4 N 0.64421(11) 0.68538(11) 0.45039(4) 0.0100(2) Uani 1 1 d .
N5 N 0.52137(12) 0.75319(11) 0.50398(4) 0.0103(2) Uani 1 1 d .
N6 N 0.62351(12) 0.88984(12) 0.45857(4) 0.0133(2) Uani 1 1 d .
C1 C 0.54769(13) 0.35010(13) 0.52489(5) 0.0116(3) Uani 1 1 d .
C2 C 0.54469(14) 0.41614(14) 0.59474(5) 0.0145(3) Uani 1 1 d .
H2 H 0.547579 0.478743 0.614756 0.017 Uiso 1 1 calc R
C3 C 0.53770(16) 0.30168(15) 0.60931(5) 0.0184(3) Uani 1 1 d .
H3 H 0.536876 0.283498 0.638674 0.022 Uiso 1 1 calc R
C4 C 0.53195(16) 0.21475(15) 0.57857(6) 0.0184(3) Uani 1 1 d .
H4 H 0.524462 0.135029 0.587612 0.022 Uiso 1 1 calc R
C5 C 0.52835(16) 0.29615(13) 0.45169(5) 0.0136(3) Uani 1 1 d .
C6 C 0.41871(15) 0.23912(15) 0.45177(6) 0.0180(3) Uani 1 1 d .
H6 H 0.366637 0.248777 0.475118 0.022 Uiso 1 1 calc R
C7 C 0.38575(18) 0.16847(16) 0.41785(6) 0.0239(4) Uani 1 1 d .
H7 H 0.311183 0.129918 0.418260 0.029 Uiso 1 1 calc R
C8 C 0.4601(2) 0.15328(17) 0.38331(6) 0.0279(4) Uani 1 1 d .
H8 H 0.437140 0.104142 0.360353 0.034 Uiso 1 1 calc R
C9 C 0.5683(2) 0.21068(18) 0.38273(6) 0.0298(4) Uani 1 1 d .
H9 H 0.619746 0.201067 0.359195 0.036 Uiso 1 1 calc R
C10 C 0.60199(18) 0.28234(16) 0.41647(5) 0.0221(3) Uani 1 1 d .
H10 H 0.675777 0.322302 0.415557 0.027 Uiso 1 1 calc R
C11 C 0.59775(13) 0.77722(13) 0.47093(5) 0.0098(3) Uani 1 1 d .
C12 C 0.45822(15) 0.84354(14) 0.51961(5) 0.0143(3) Uani 1 1 d .
H12 H 0.400759 0.827769 0.540802 0.017 Uiso 1 1 calc R
C13 C 0.47348(16) 0.95841(14) 0.50610(5) 0.0174(3) Uani 1 1 d .
H13 H 0.426139 1.021437 0.516457 0.021 Uiso 1 1 calc R
C14 C 0.56263(15) 0.97641(15) 0.47632(5) 0.0161(3) Uani 1 1 d .
H14 H 0.580669 1.055318 0.468338 0.019 Uiso 1 1 calc R
C15 C 0.74686(14) 0.69699(13) 0.42512(5) 0.0116(3) Uani 1 1 d .
C16 C 0.74857(15) 0.64554(15) 0.38490(5) 0.0161(3) Uani 1 1 d .
H16 H 0.677856 0.613948 0.373286 0.019 Uiso 1 1 calc R
C17 C 0.85338(17) 0.64018(16) 0.36164(6) 0.0195(3) Uani 1 1 d .
H17 H 0.853157 0.605850 0.334188 0.023 Uiso 1 1 calc R
C18 C 0.95756(16) 0.68442(16) 0.37822(6) 0.0204(3) Uani 1 1 d .
H18 H 1.029178 0.679012 0.362645 0.024 Uiso 1 1 calc R
C19 C 0.95584(15) 0.73684(17) 0.41798(5) 0.0197(3) Uani 1 1 d .
H19 H 1.026973 0.767495 0.429578 0.024 Uiso 1 1 calc R
C20 C 0.85179(14) 0.74509(15) 0.44099(5) 0.0157(3) Uani 1 1 d .
H20 H 0.851764 0.783655 0.467713 0.019 Uiso 1 1 calc R

loop_
_atom_site_aniso_label
_atom_site_aniso_U_11
_atom_site_aniso_U_22
_atom_site_aniso_U_33
_atom_site_aniso_U_23
_atom_site_aniso_U_13
_atom_site_aniso_U_12
Ni1 0.00868(9) 0.00736(9) 0.00865(8) 0.00009(7) 0.00006(6) -0.00058(6)
N1 0.0142(6) 0.0089(6) 0.0122(5) -0.0006(4) 0.0005(4) -0.0015(4)
N2 0.0099(6) 0.0112(6) 0.0114(5) 0.0012(4) -0.0007(4) -0.0012(4)
N3 0.0180(6) 0.0107(6) 0.0187(7) 0.0032(5) 0.0009(6) -0.0010(5)
N4 0.0106(5) 0.0092(5) 0.0101(5) 0.0008(4) 0.0011(4) -0.0008(5)
N5 0.0104(5) 0.0100(5) 0.0104(5) -0.0001(4) -0.0009(5) -0.0002(5)
N6 0.0149(6) 0.0101(6) 0.0150(6) 0.0018(5) -0.0016(5) -0.0009(5)
C1 0.0103(6) 0.0103(6) 0.0143(7) 0.0014(5) -0.0004(5) -0.0009(5)
C2 0.0138(7) 0.0171(7) 0.0125(6) 0.0019(5) -0.0013(5) -0.0035(6)
C3 0.0196(8) 0.0210(8) 0.0146(7) 0.0072(6) -0.0022(6) -0.0040(7)
C4 0.0182(7) 0.0142(7) 0.0229(8) 0.0075(6) -0.0005(7) -0.0020(6)
C5 0.0180(7) 0.0073(6) 0.0156(7) -0.0005(5) -0.0025(6) 0.0003(6)
C6 0.0173(8) 0.0124(7) 0.0242(8) -0.0010(6) -0.0039(6) 0.0002(6)
C7 0.0245(9) 0.0147(8) 0.0325(10) -0.0014(7) -0.0113(7) -0.0025(7)
C8 0.0417(12) 0.0195(8) 0.0226(8) -0.0066(7) -0.0106(8) -0.0025(8)
C9 0.0443(12) 0.0252(9) 0.0198(8) -0.0089(7) 0.0044(8) -0.0063(8)
C10 0.0285(9) 0.0189(8) 0.0188(8) -0.0052(6) 0.0042(7) -0.0061(7)
C11 0.0098(6) 0.0102(6) 0.0095(6) 0.0008(5) -0.0028(5) 0.0000(5)
C12 0.0143(7) 0.0147(7) 0.0138(6) -0.0013(5) -0.0006(6) 0.0025(6)
C13 0.0209(7) 0.0119(7) 0.0194(7) -0.0018(6) 0.0000(6) 0.0044(6)
C14 0.0206(7) 0.0103(6) 0.0174(7) 0.0007(6) -0.0037(6) -0.0002(6)
C15 0.0124(6) 0.0104(6) 0.0120(6) 0.0027(5) 0.0026(5) 0.0013(5)
C16 0.0180(7) 0.0152(7) 0.0150(7) -0.0027(5) 0.0027(6) -0.0013(6)
C17 0.0244(8) 0.0168(7) 0.0174(7) -0.0010(6) 0.0086(6) 0.0006(7)
C18 0.0181(8) 0.0218(8) 0.0213(8) 0.0082(6) 0.0097(7) 0.0041(7)
C19 0.0134(7) 0.0266(9) 0.0192(8) 0.0075(6) 0.0015(6) -0.0019(7)
C20 0.0146(7) 0.0203(8) 0.0123(7) 0.0031(6) 0.0009(5) -0.0023(6)

loop_
_atom_type_symbol
_atom_type_description
_atom_type_scat_dispersion_real
_atom_type_scat_dispersion_imag
_atom_type_scat_source
C C 0.0033 0.0016 'International Tables Vol C Tables 4.2.6.8 and 6.1.1.4'
H H 0.0000 0.0000 'International Tables Vol C Tables 4.2.6.8 and 6.1.1.4'
N N 0.0061 0.0033 'International Tables Vol C Tables 4.2.6.8 and 6.1.1.4'
Ni Ni 0.3393 1.1124 'International Tables Vol C Tables 4.2.6.8 and 6.1.1.4'

loop_
_geom_angle_atom_site_label_1
_geom_angle_atom_site_label_2
_geom_angle_atom_site_label_3
_geom_angle
_geom_angle_site_symmetry_1
_geom_angle_site_symmetry_3
N1 Ni1 Ni1 89.47(4) . 7_556
N1 Ni1 N2 87.81(6) . 7_556
N1 Ni1 N4 179.57(6) . .
N1 Ni1 N5 91.73(6) . 7_556
N2 Ni1 Ni1 86.02(4) 7_556 7_556
N2 Ni1 N5 170.78(5) 7_556 7_556
N4 Ni1 Ni1 90.49(4) . 7_556
N4 Ni1 N2 92.62(5) . 7_556
N4 Ni1 N5 87.84(6) . 7_556
N5 Ni1 Ni1 84.77(4) 7_556 7_556
C1 N1 Ni1 120.34(10) . .
C1 N1 C5 121.60(13) . .
C5 N1 Ni1 117.02(10) . .
C1 N2 Ni1 119.93(10) . 7_556
C2 N2 Ni1 121.98(11) . 7_556
C2 N2 C1 117.56(13) . .
C4 N3 C1 117.31(14) . .
C11 N4 Ni1 119.35(10) . .
C11 N4 C15 121.72(13) . .
C15 N4 Ni1 116.51(10) . .
C11 N5 Ni1 119.83(10) . 7_556
C12 N5 Ni1 121.62(11) . 7_556
C12 N5 C11 117.46(13) . .
C14 N6 C11 117.34(14) . .
N1 C1 N2 117.61(13) . .
N1 C1 N3 119.91(14) . .
N3 C1 N2 122.46(14) . .
N2 C2 H2 118.8 . .
N2 C2 C3 122.47(15) . .
C3 C2 H2 118.8 . .
C2 C3 H3 122.0 . .
C2 C3 C4 115.93(15) . .
C4 C3 H3 122.0 . .
N3 C4 C3 124.10(15) . .
N3 C4 H4 117.9 . .
C3 C4 H4 117.9 . .
C6 C5 N1 122.47(15) . .
C10 C5 N1 118.67(15) . .
C10 C5 C6 118.59(15) . .
C5 C6 H6 119.9 . .
C7 C6 C5 120.18(17) . .
C7 C6 H6 119.9 . .
C6 C7 H7 119.5 . .
C8 C7 C6 120.99(18) . .
C8 C7 H7 119.5 . .
C7 C8 H8 120.4 . .
C9 C8 C7 119.21(17) . .
C9 C8 H8 120.4 . .
C8 C9 H9 119.9 . .
C8 C9 C10 120.29(19) . .
C10 C9 H9 119.9 . .
C5 C10 H10 119.6 . .
C9 C10 C5 120.72(18) . .
C9 C10 H10 119.6 . .
N4 C11 N5 117.44(13) . .
N4 C11 N6 120.30(13) . .
N6 C11 N5 122.24(13) . .
N5 C12 H12 118.7 . .
N5 C12 C13 122.54(15) . .
C13 C12 H12 118.7 . .
C12 C13 H13 122.0 . .
C12 C13 C14 115.91(15) . .
C14 C13 H13 122.0 . .
N6 C14 C13 123.70(15) . .
N6 C14 H14 118.2 . .
C13 C14 H14 118.2 . .
C16 C15 N4 119.02(14) . .
C16 C15 C20 118.43(14) . .
C20 C15 N4 122.04(14) . .
C15 C16 H16 119.7 . .
C17 C16 C15 120.53(16) . .
C17 C16 H16 119.7 . .
C16 C17 H17 119.7 . .
C18 C17 C16 120.59(16) . .
C18 C17 H17 119.7 . .
C17 C18 H18 120.5 . .
C17 C18 C19 118.99(16) . .
C19 C18 H18 120.5 . .
C18 C19 H19 119.5 . .
C20 C19 C18 120.96(17) . .
C20 C19 H19 119.5 . .
C15 C20 H20 119.8 . .
C19 C20 C15 120.44(15) . .
C19 C20 H20 119.8 . .

loop_
_geom_bond_atom_site_label_1
_geom_bond_atom_site_label_2
_geom_bond_distance
_geom_bond_site_symmetry_2
Ni1 Ni1 2.3817(4) 7_556
Ni1 N1 1.8836(13) .
Ni1 N2 1.9320(13) 7_556
Ni1 N4 1.8916(13) .
Ni1 N5 1.9337(13) 7_556
N1 C1 1.3365(19) .
N1 C5 1.4134(19) .
N2 C1 1.3769(19) .
N2 C2 1.3466(19) .
N3 C1 1.3591(19) .
N3 C4 1.324(2) .
N4 C11 1.3332(19) .
N4 C15 1.4153(19) .
N5 C11 1.3819(19) .
N5 C12 1.341(2) .
N6 C11 1.3644(19) .
N6 C14 1.322(2) .
C2 H2 0.9500 .
C2 C3 1.377(2) .
C3 H3 0.9500 .
C3 C4 1.383(2) .
C4 H4 0.9500 .
C5 C6 1.398(2) .
C5 C10 1.399(2) .
C6 H6 0.9500 .
C6 C7 1.388(2) .
C7 H7 0.9500 .
C7 C8 1.388(3) .
C8 H8 0.9500 .
C8 C9 1.386(3) .
C9 H9 0.9500 .
C9 C10 1.392(3) .
C10 H10 0.9500 .
C12 H12 0.9500 .
C12 C13 1.379(2) .
C13 H13 0.9500 .
C13 C14 1.394(2) .
C14 H14 0.9500 .
C15 C16 1.397(2) .
C15 C20 1.399(2) .
C16 H16 0.9500 .
C16 C17 1.396(2) .
C17 H17 0.9500 .
C17 C18 1.384(3) .
C18 H18 0.9500 .
C18 C19 1.389(3) .
C19 H19 0.9500 .
C19 C20 1.387(2) .
C20 H20 0.9500 .
